data_7246113
loop_
_publ_author_name
'Wilson, Cameron J. G.'
'Wood, Peter A.'
'Parsons, Simon'

_publ_section_title
;
 Discerning subtle high-pressure phase transitions in glyphosate
;
_journal_issue 6
_journal_name_full CrystEngComm
_journal_page_first 988
_journal_page_last 997
_journal_paper_doi 10.1039/D2CE01616H
_journal_volume 25
_journal_year 2023
_chemical_formula_moiety 'C3 H8 N O5 P'
_chemical_formula_sum 'C3 H8 N O5 P'
_chemical_formula_weight 169.07
_chemical_name_common Glyphosate
_chemical_name_systematic N-(Phosphonomethyl)glycine
_space_group_crystal_system monoclinic
_space_group_IT_number 14
_space_group_name_Hall '-P 2ybc'
_space_group_name_H-M_alt 'P 1 21/c 1'
_atom_sites_solution_hydrogens geom
_audit_creation_date 2022-03-01
_audit_creation_method
;
Olex2 1.3
(compiled 2020.11.12 svn.r5f609507 for OlexSys, GUI svn.r6408)
;
_audit_update_record
;
2022-11-30 deposited with the CCDC.	2023-01-11 downloaded from the CCDC.
;
_cell_angle_alpha 90
_cell_angle_beta 110.256(5)
_cell_angle_gamma 90
_cell_formula_units_Z 4
_cell_length_a 8.5889(9)
_cell_length_b 7.6517(4)
_cell_length_c 9.3709(5)
_cell_measurement_reflns_used 2182
_cell_measurement_temperature 293.15
_cell_measurement_theta_max 20.467
_cell_measurement_theta_min 2.785
_cell_volume 577.77(8)
_computing_cell_refinement 'SAINT V8.40B (?, 2016)'
_computing_data_reduction 'SAINT V8.40B (?, 2016)'
_computing_molecular_graphics 'Olex2 1.3 (Dolomanov et al., 2009)'
_computing_publication_material 'Olex2 1.3 (Dolomanov et al., 2009)'
_computing_structure_refinement 'XL  (Sheldrick, 2008)'
_diffrn_ambient_temperature 293.15
_diffrn_measured_fraction_theta_full 0.397
_diffrn_measured_fraction_theta_max 0.391
_diffrn_measurement_device_type 'Bruker AXS D8 Venture'
_diffrn_measurement_method '\f and \w scans'
_diffrn_radiation_type AgK\a
_diffrn_radiation_wavelength 0.56086
_diffrn_reflns_av_R_equivalents 0.0371
_diffrn_reflns_av_unetI/netI 0.0195
_diffrn_reflns_Laue_measured_fraction_full 0.397
_diffrn_reflns_Laue_measured_fraction_max 0.391
_diffrn_reflns_limit_h_max 5
_diffrn_reflns_limit_h_min -5
_diffrn_reflns_limit_k_max 9
_diffrn_reflns_limit_k_min -9
_diffrn_reflns_limit_l_max 11
_diffrn_reflns_limit_l_min -11
_diffrn_reflns_number 5234
_diffrn_reflns_point_group_measured_fraction_full 0.397
_diffrn_reflns_point_group_measured_fraction_max 0.391
_diffrn_reflns_theta_full 19.665
_diffrn_reflns_theta_max 20.573
_diffrn_reflns_theta_min 2.785
_diffrn_source_current 0.9
_diffrn_source_power 0.045
_diffrn_source_voltage 50.0
_diffrn_standards_number 0
_exptl_absorpt_coefficient_mu 0.231
_exptl_absorpt_correction_T_max 0.7445
_exptl_absorpt_correction_T_min 0.6611
_exptl_absorpt_correction_type multi-scan
_exptl_absorpt_process_details
;
SADABS-2016/2 (Bruker,2016/2) was used for absorption correction.
wR2(int) was 0.0562 before and 0.0466 after correction.
The Ratio of minimum to maximum transmission is 0.8880.
The \l/2 correction factor is Not present.
;
_exptl_crystal_colour 'clear colourless'
_exptl_crystal_colour_lustre clear
_exptl_crystal_colour_primary colourless
_exptl_crystal_density_diffrn 1.944
_exptl_crystal_description plate
_exptl_crystal_F_000 352
_exptl_crystal_preparation 'Powder sample received from Sigma-Aldrich'
_exptl_crystal_recrystallization_method 'The material was recrystallised from water by slow evaporation'
_exptl_crystal_size_max 0.19
_exptl_crystal_size_mid 0.17
_exptl_crystal_size_min 0.05
_refine_diff_density_max 0.127
_refine_diff_density_min -0.137
_refine_diff_density_rms 0.030
_refine_ls_extinction_method none
_refine_ls_goodness_of_fit_ref 1.093
_refine_ls_hydrogen_treatment constr
_refine_ls_matrix_type full
_refine_ls_number_parameters 93
_refine_ls_number_reflns 466
_refine_ls_number_restraints 82
_refine_ls_restrained_S_all 1.026
_refine_ls_R_factor_all 0.0286
_refine_ls_R_factor_gt 0.0236
_refine_ls_shift/su_max 0.000
_refine_ls_shift/su_mean 0.000
_refine_ls_structure_factor_coef Fsqd
_refine_ls_weighting_details 'w=1/[\s^2^(Fo^2^)+(0.0342P)^2^+0.2835P] where P=(Fo^2^+2Fc^2^)/3'
_refine_ls_weighting_scheme calc
_refine_ls_wR_factor_gt 0.0601
_refine_ls_wR_factor_ref 0.0624
_reflns_Friedel_coverage 0.000
_reflns_number_gt 418
_reflns_number_total 466
_reflns_threshold_expression 'I > 2\s(I)'
_cod_data_source_file d2ce01616h2.cif
_cod_data_source_block C3H8NO5P_Ag_3p117GPa
_cod_depositor_comments 'Adding full bibliography for 7246103--7246118.cif.'
_cod_database_code 7246113
_shelx_shelxl_version_number 2019/1
_shelx_space_group_comment
;
The symmetry employed for this shelxl refinement is uniquely defined
by the following loop, which should always be used as a source of
symmetry information in preference to the above space-group names.
They are only intended as comments.
;
_shelx_estimated_absorpt_t_max 0.989
_shelx_estimated_absorpt_t_min 0.957
_olex2_refinement_description
;
1. Fixed Uiso
 At 1.2 times of:
  All C(H,H) groups, All N(H,H) groups
 At 1.5 times of:
  All O(H) groups
2. Restrained distances
 O1-C1
 1.31 with sigma of 0.01
 O2-C1
 1.204 with sigma of 0.01
 O2-O1
 2.25 with sigma of 0.03
 C2-C1
 1.512 with sigma of 0.01
 C2-O1
 2.305 with sigma of 0.03
 C2-O2
 2.399 with sigma of 0.03
 N3-C2
 1.481 with sigma of 0.01
 N3-C1
 2.481 with sigma of 0.03
 C4-N3
 1.488 with sigma of 0.01
 C4-C2
 2.486 with sigma of 0.03
 P5-C4
 1.815 with sigma of 0.01
 P5-N3
 2.742 with sigma of 0.03
 O3-P5
 1.574 with sigma of 0.01
 O3-C4
 2.676 with sigma of 0.03
 O4-P5
 1.498 with sigma of 0.01
 O4-C4
 2.659 with sigma of 0.03
 O4-O3
 2.544 with sigma of 0.03
 O5-P5
 1.5 with sigma of 0.01
 O5-C4
 2.704 with sigma of 0.03
 O5-O3
 2.456 with sigma of 0.03
 O5-O4
 2.58 with sigma of 0.03
3. Rigid body (RIGU) restrains
 All non-hydrogen atoms
 with sigma for 1-2 distances of 0.005 and sigma for 1-3 distances of 0.005
4.a Secondary CH2 refined with riding coordinates:
 C2(H2A,H2B), N3(H3A,H3B), C4(H4A,H4B)
4.b Idealised tetrahedral OH refined as rotating group:
 O1(H1), O3(H3)
;
_olex2_exptl_crystal_mounting_method 'Merrill Bassett diamond anvil cell'
_olex2_submission_original_sample_id ag_cw22032_0m
_olex2_submission_special_instructions 'No special instructions were received'

loop_
_space_group_symop_operation_xyz
'x, y, z'
'-x, y+1/2, -z+1/2'
'-x, -y, -z'
'x, -y-1/2, z-1/2'

loop_
_atom_site_label
_atom_site_type_symbol
_atom_site_fract_x
_atom_site_fract_y
_atom_site_fract_z
_atom_site_U_iso_or_equiv
_atom_site_adp_type
_atom_site_occupancy
_atom_site_site_symmetry_order
_atom_site_calc_flag
_atom_site_refinement_flags_posn
_atom_site_refinement_flags_adp
_atom_site_refinement_flags_occupancy
_atom_site_disorder_assembly
_atom_site_disorder_group
C1 C 0.0100(8) 0.6156(3) 0.3432(3) 0.015(3) Uani 1 1 d D . . . .
O1 O -0.1483(7) 0.5961(3) 0.2732(3) 0.025(3) Uani 1 1 d D . . . .
H1 H -0.197644 0.614910 0.332501 0.038 Uiso 1 1 calc R U . . .
O2 O 0.0771(6) 0.6792(2) 0.4688(2) 0.028(2) Uani 1 1 d D . . . .
C2 C 0.1048(9) 0.5506(3) 0.2462(4) 0.020(3) Uani 1 1 d D . . . .
H2A H 0.080946 0.427537 0.224413 0.024 Uiso 1 1 calc R U . . .
H2B H 0.068639 0.613263 0.150313 0.024 Uiso 1 1 calc R U . . .
N3 N 0.2834(8) 0.5741(2) 0.3212(3) 0.016(3) Uani 1 1 d D . . . .
H3A H 0.335957 0.502003 0.278600 0.019 Uiso 1 1 calc R U . . .
H3B H 0.310544 0.543496 0.418410 0.019 Uiso 1 1 calc R U . . .
C4 C 0.3432(6) 0.7555(3) 0.3138(3) 0.012(2) Uani 1 1 d D . . . .
H4A H 0.276792 0.837177 0.347565 0.015 Uiso 1 1 calc R U . . .
H4B H 0.330390 0.783799 0.209471 0.015 Uiso 1 1 calc R U . . .
P5 P 0.5565(2) 0.77673(7) 0.43111(7) 0.0167(9) Uani 1 1 d D . . . .
O3 O 0.5478(5) 0.7682(2) 0.59512(19) 0.018(2) Uani 1 1 d D . . . .
H3 H 0.505041 0.857910 0.612182 0.027 Uiso 1 1 calc R U . . .
O4 O 0.6176(5) 0.95056(19) 0.39823(19) 0.019(2) Uani 1 1 d D . . . .
O5 O 0.6529(5) 0.61816(19) 0.41652(18) 0.018(2) Uani 1 1 d D . . . .

loop_
_atom_site_aniso_label
_atom_site_aniso_U_11
_atom_site_aniso_U_22
_atom_site_aniso_U_33
_atom_site_aniso_U_23
_atom_site_aniso_U_13
_atom_site_aniso_U_12
C1 0.014(8) 0.0127(9) 0.0204(16) 0.0023(10) 0.008(3) 0.001(2)
O1 0.017(8) 0.0350(10) 0.0256(13) -0.0057(9) 0.010(2) -0.005(2)
O2 0.030(8) 0.0322(9) 0.0207(9) -0.0080(7) 0.008(2) -0.0012(15)
C2 0.013(8) 0.0241(11) 0.0188(15) -0.0056(10) 0.002(3) -0.003(2)
N3 0.019(8) 0.0148(9) 0.0160(11) -0.0003(8) 0.009(3) 0.0031(17)
C4 0.007(8) 0.0141(10) 0.0151(12) 0.0010(7) 0.004(2) -0.0001(16)
P5 0.025(3) 0.0134(3) 0.0133(4) 0.00124(19) 0.0090(8) 0.0005(4)
O3 0.021(7) 0.0194(8) 0.0151(9) 0.0012(6) 0.0091(19) 0.0026(13)
O4 0.023(7) 0.0164(8) 0.0197(9) 0.0008(6) 0.0105(19) -0.0029(12)
O5 0.018(7) 0.0181(8) 0.0207(9) 0.0033(6) 0.011(2) 0.0043(13)

loop_
_atom_type_symbol
_atom_type_description
_atom_type_scat_dispersion_real
_atom_type_scat_dispersion_imag
_atom_type_scat_source
C C 0.0013 0.0009 'International Tables Vol C Tables 4.2.6.8 and 6.1.1.4'
H H 0.0000 0.0000 'International Tables Vol C Tables 4.2.6.8 and 6.1.1.4'
N N 0.0030 0.0020 'International Tables Vol C Tables 4.2.6.8 and 6.1.1.4'
O O 0.0058 0.0036 'International Tables Vol C Tables 4.2.6.8 and 6.1.1.4'
P P 0.0671 0.0586 'International Tables Vol C Tables 4.2.6.8 and 6.1.1.4'

loop_
_geom_angle_atom_site_label_1
_geom_angle_atom_site_label_2
_geom_angle_atom_site_label_3
_geom_angle
_geom_angle_site_symmetry_1
_geom_angle_site_symmetry_3
_geom_angle_publ_flag
O1 C1 C2 110.4(4) . . ?
O2 C1 O1 126.7(5) . . ?
O2 C1 C2 122.9(6) . . ?
C1 O1 H1 109.5 . . ?
C1 C2 H2A 109.3 . . ?
C1 C2 H2B 109.3 . . ?
H2A C2 H2B 108.0 . . ?
N3 C2 C1 111.6(3) . . ?
N3 C2 H2A 109.3 . . ?
N3 C2 H2B 109.3 . . ?
C2 N3 H3A 108.6 . . ?
C2 N3 H3B 108.6 . . ?
C2 N3 C4 114.5(3) . . ?
H3A N3 H3B 107.6 . . ?
C4 N3 H3A 108.6 . . ?
C4 N3 H3B 108.6 . . ?
N3 C4 H4A 109.5 . . ?
N3 C4 H4B 109.5 . . ?
N3 C4 P5 110.7(3) . . ?
H4A C4 H4B 108.1 . . ?
P5 C4 H4A 109.5 . . ?
P5 C4 H4B 109.5 . . ?
O3 P5 C4 102.3(2) . . ?
O4 P5 C4 108.13(16) . . ?
O4 P5 O3 112.16(10) . . ?
O4 P5 O5 117.0(2) . . ?
O5 P5 C4 110.53(15) . . ?
O5 P5 O3 105.71(12) . . ?
P5 O3 H3 109.5 . . ?

loop_
_geom_bond_atom_site_label_1
_geom_bond_atom_site_label_2
_geom_bond_distance
_geom_bond_site_symmetry_2
_geom_bond_publ_flag
C1 O1 1.298(7) . ?
C1 O2 1.218(4) . ?
C1 C2 1.500(6) . ?
O1 H1 0.8200 . ?
C2 H2A 0.9700 . ?
C2 H2B 0.9700 . ?
C2 N3 1.460(7) . ?
N3 H3A 0.8900 . ?
N3 H3B 0.8900 . ?
N3 C4 1.490(4) . ?
C4 H4A 0.9700 . ?
C4 H4B 0.9700 . ?
C4 P5 1.787(5) . ?
P5 O3 1.5655(17) . ?
P5 O4 1.501(2) . ?
P5 O5 1.502(3) . ?
O3 H3 0.8200 . ?

loop_
_geom_torsion_atom_site_label_1
_geom_torsion_atom_site_label_2
_geom_torsion_atom_site_label_3
_geom_torsion_atom_site_label_4
_geom_torsion
_geom_torsion_site_symmetry_1
_geom_torsion_site_symmetry_2
_geom_torsion_site_symmetry_3
_geom_torsion_site_symmetry_4
_geom_torsion_publ_flag
C1 C2 N3 C4 -78.7(3) . . . . ?
O1 C1 C2 N3 178.9(2) . . . . ?
O2 C1 C2 N3 -0.2(3) . . . . ?
C2 N3 C4 P5 171.8(2) . . . . ?
N3 C4 P5 O3 -71.3(2) . . . . ?
N3 C4 P5 O4 170.20(19) . . . . ?
N3 C4 P5 O5 40.9(2) . . . . ?
